data_2201563
loop_
_publ_author_name
'Mahalakshmi, L.'
'Upadhyaya, V.'
'Guru Row, T. N.'

_publ_section_title
;
 2,4,5-Trichloroacetanilide
;
_journal_issue 8
_journal_name_full 'Acta Crystallographica Section E'
_journal_page_first o946
_journal_page_last o947
_journal_paper_doi 10.1107/S1600536802013417
_journal_volume 58
_journal_year 2002
_chemical_formula_iupac 'C8 H6 Cl3 N O'
_chemical_formula_moiety 'C8 H6 Cl3 N O'
_chemical_formula_sum 'C8 H6 Cl3 N O'
_chemical_formula_weight 238.49
_chemical_melting_point 464
_chemical_name_common 2,4,5-trichloroacetanilide
_chemical_name_systematic
;
 N-[2,4,5-trichlorophenyl]acetamide
;
_space_group_IT_number 7
_symmetry_cell_setting monoclinic
_symmetry_space_group_name_Hall 'P -2yac'
_symmetry_space_group_name_H-M 'P 1 n 1'
_atom_sites_solution_hydrogens geom
_atom_sites_solution_primary direct
_atom_sites_solution_secondary difmap
_cell_angle_alpha 90.00
_cell_angle_beta 101.186(5)
_cell_angle_gamma 90.00
_cell_formula_units_Z 2
_cell_length_a 3.9015(8)
_cell_length_b 12.658(3)
_cell_length_c 9.6687(19)
_cell_measurement_reflns_used 825
_cell_measurement_temperature 293(2)
_cell_measurement_theta_max 27.66
_cell_measurement_theta_min 3.87
_cell_volume 468.42(17)
_computing_cell_refinement SMART
_computing_data_collection 'SMART (Bruker, 1998)'
_computing_data_reduction 'SAINT (Bruker, 1998)'
_computing_molecular_graphics 'ORTEP-3 for Windows (Farrugia, 1997) and CAMERON (Watkin et al., 1996)'
_computing_publication_material 'PLATON (Spek, 1990)'
_computing_structure_refinement 'SHELXL97 (Sheldrick, 1997)'
_computing_structure_solution 'SHELXS97 (Sheldrick, 1997)'
_diffrn_ambient_temperature 293(2)
_diffrn_measured_fraction_theta_full 0.961
_diffrn_measured_fraction_theta_max 0.961
_diffrn_measurement_device_type 'Bruker SMART CCD area-detector'
_diffrn_measurement_method '\f and \w'
_diffrn_radiation_monochromator graphite
_diffrn_radiation_source 'fine-focus sealed tube'
_diffrn_radiation_type MoK\a
_diffrn_radiation_wavelength 0.71073
_diffrn_reflns_av_R_equivalents 0.0143
_diffrn_reflns_av_sigmaI/netI 0.0206
_diffrn_reflns_limit_h_max 5
_diffrn_reflns_limit_h_min -5
_diffrn_reflns_limit_k_max 16
_diffrn_reflns_limit_k_min -16
_diffrn_reflns_limit_l_max 11
_diffrn_reflns_limit_l_min -12
_diffrn_reflns_number 3931
_diffrn_reflns_reduction_process
;
 ?
;
_diffrn_reflns_theta_full 28.03
_diffrn_reflns_theta_max 28.03
_diffrn_reflns_theta_min 1.61
_exptl_absorpt_coefficient_mu 0.932
_exptl_absorpt_correction_T_max 0.7870
_exptl_absorpt_correction_T_min 0.6235
_exptl_absorpt_correction_type multi-scan
_exptl_absorpt_process_details '(SADABS; Sheldrick, 1996)'
_exptl_crystal_colour colourles
_exptl_crystal_density_diffrn 1.691
_exptl_crystal_density_method 'Not Measured'
_exptl_crystal_description needle
_exptl_crystal_F_000 240
_exptl_crystal_size_max 0.56
_exptl_crystal_size_mid 0.28
_exptl_crystal_size_min 0.27
_refine_diff_density_max 0.180
_refine_diff_density_min -0.195
_refine_ls_abs_structure_details '(Flack, 1983), 817 Friedel pairs'
_refine_ls_abs_structure_Flack 0.04(4)
_refine_ls_extinction_method none
_refine_ls_goodness_of_fit_ref 1.049
_refine_ls_hydrogen_treatment constr
_refine_ls_matrix_type full
_refine_ls_number_parameters 119
_refine_ls_number_reflns 1956
_refine_ls_number_restraints 0
_refine_ls_R_factor_all 0.0238
_refine_ls_R_factor_gt 0.0232
_refine_ls_shift/su_max 0.001
_refine_ls_shift/su_mean 0.000
_refine_ls_structure_factor_coef Fsqd
_refine_ls_weighting_details 'calc w = 1/[\s^2^(Fo^2^)+(0.0438P)^2^] where P = (Fo^2^+2Fc^2^)/3'
_refine_ls_weighting_scheme calc
_refine_ls_wR_factor_gt 0.0610
_refine_ls_wR_factor_ref 0.0616
_reflns_number_gt 1903
_reflns_number_total 1956
_reflns_threshold_expression I>2\s(I)
_cod_data_source_file ob6158.cif
_cod_data_source_block I
_cod_depositor_comments
;
The following automatic conversions were performed:

'_atom_sites_solution_primary' value 'direct ' changed to 'direct'
according to /home/saulius/struct/CIF-dictionaries/cif_core.dic
dictionary named 'cif_core.dic' version 2.4.1 from 2010-06-29.

Automatic conversion script
Id: cif_fix_values 1715 2011-07-08 13:25:40Z adriana 
;
_cod_original_sg_symbol_H-M 'P n'
_cod_database_code 2201563
_cod_database_fobs_code 2201563

loop_
_symmetry_equiv_pos_as_xyz
x,y,z
1/2+x,-y,1/2+z

loop_
_atom_site_aniso_label
_atom_site_aniso_U_11
_atom_site_aniso_U_22
_atom_site_aniso_U_33
_atom_site_aniso_U_12
_atom_site_aniso_U_13
_atom_site_aniso_U_23
Cl1 0.0664(3) 0.0492(2) 0.0301(2) -0.0091(2) 0.0148(2) -0.0044(2)
Cl2 0.0854(3) 0.0338(2) 0.0503(3) -0.0029(2) 0.0121(2) -0.0071(2)
Cl3 0.0778(3) 0.0469(2) 0.0354(2) 0.0066(2) 0.0191(2) -0.0052(2)
O1 0.1068(12) 0.0406(6) 0.0321(7) 0.0117(7) -0.0132(7) -0.0005(5)
N1 0.0541(7) 0.0315(6) 0.0245(7) 0.0007(5) 0.0005(5) 0.0001(5)
C1 0.0399(7) 0.0319(7) 0.0268(7) 0.0012(5) -0.0001(6) 0.0024(5)
C2 0.0409(8) 0.0388(8) 0.0256(8) -0.0019(5) 0.0033(6) -0.0001(6)
C3 0.0464(8) 0.0358(7) 0.0320(8) -0.0048(6) 0.0039(6) 0.0038(6)
C4 0.0434(8) 0.0310(7) 0.0357(9) 0.0013(5) 0.0020(6) -0.0033(5)
C5 0.0441(8) 0.0369(7) 0.0282(8) 0.0053(6) 0.0048(6) -0.0020(6)
C6 0.0447(8) 0.0355(7) 0.0296(8) 0.0018(6) 0.0068(6) 0.0035(6)
C7 0.0498(8) 0.0344(7) 0.0295(8) 0.0018(6) 0.0026(6) 0.0029(6)
C8 0.0847(13) 0.0340(8) 0.0372(10) 0.0040(8) 0.0020(9) -0.0009(6)

loop_
_atom_site_label
_atom_site_fract_x
_atom_site_fract_y
_atom_site_fract_z
_atom_site_U_iso_or_equiv
_atom_site_thermal_displace_type
_atom_site_calc_flag
_atom_site_refinement_flags
_atom_site_occupancy
_atom_site_type_symbol
Cl1 0.39502(10) 0.23324(3) 0.52793(4) 0.04780(10) Uani . . 1.000 Cl
Cl2 0.29487(14) 0.52921(3) 0.91216(6) 0.0567(2) Uani . . 1.000 Cl
Cl3 0.08347(11) 0.35322(4) 1.11287(5) 0.05230(10) Uani . . 1.000 Cl
O1 0.4013(5) 0.00582(11) 0.93830(15) 0.0634(5) Uani . . 1.000 O
N1 0.1720(4) 0.08189(10) 0.72976(14) 0.0377(4) Uani . . 1.000 N
C1 0.2040(4) 0.18756(11) 0.77550(16) 0.0337(4) Uani . . 1.000 C
C2 0.3008(4) 0.26574(12) 0.69005(17) 0.0355(5) Uani . . 1.000 C
C3 0.3274(4) 0.37098(13) 0.73118(18) 0.0386(4) Uani . . 1.000 C
C4 0.2604(4) 0.39830(12) 0.86157(18) 0.0375(5) Uani . . 1.000 C
C5 0.1658(4) 0.32125(13) 0.94911(17) 0.0367(4) Uani . . 1.000 C
C6 0.1335(4) 0.21694(13) 0.90534(18) 0.0367(4) Uani . . 1.000 C
C7 0.2734(5) -0.00256(13) 0.81432(18) 0.0386(4) Uani . . 1.000 C
C8 0.2160(7) -0.10773(14) 0.7419(2) 0.0533(6) Uani . . 1.000 C
H1 0.08262 0.07004 0.64265 0.0452 Uiso . . 1.000 H
H3 0.38949 0.42232 0.67176 0.0463 Uiso . . 1.000 H
H6 0.06375 0.16608 0.96358 0.0440 Uiso . . 1.000 H
H8A 0.34787 -0.16086 0.80013 0.0799 Uiso . . 1.000 H
H8B 0.29124 -0.10433 0.65319 0.0799 Uiso . . 1.000 H
H8C -0.02790 -0.12529 0.72606 0.0799 Uiso . . 1.000 H

loop_
_atom_type_symbol
_atom_type_description
_atom_type_scat_dispersion_real
_atom_type_scat_dispersion_imag
_atom_type_scat_source
O O 0.0106 0.0060 'International Tables Vol C Tables 4.2.6.8 and 6.1.1.4'
N N 0.0061 0.0033 'International Tables Vol C Tables 4.2.6.8 and 6.1.1.4'
Cl Cl 0.1484 0.1585 'International Tables Vol C Tables 4.2.6.8 and 6.1.1.4'
H H 0.0000 0.0000 'International Tables Vol C Tables 4.2.6.8 and 6.1.1.4'
C C 0.0033 0.0016 'International Tables Vol C Tables 4.2.6.8 and 6.1.1.4'

loop_
_geom_angle_atom_site_label_1
_geom_angle_atom_site_label_2
_geom_angle_atom_site_label_3
_geom_angle
_geom_angle_publ_flag
C1 N1 C7 124.18(14) yes
C7 N1 H1 117.91 no
C1 N1 H1 117.91 no
N1 C1 C6 121.22(14) yes
N1 C1 C2 120.58(14) yes
C2 C1 C6 118.18(14) no
C1 C2 C3 121.84(15) no
Cl1 C2 C3 118.11(12) yes
Cl1 C2 C1 120.05(12) yes
C2 C3 C4 119.02(15) no
C3 C4 C5 120.07(15) no
Cl2 C4 C3 118.77(12) yes
Cl2 C4 C5 121.16(13) yes
C4 C5 C6 120.20(15) no
Cl3 C5 C4 120.95(13) yes
Cl3 C5 C6 118.84(13) yes
C1 C6 C5 120.66(15) no
N1 C7 C8 114.71(15) yes
O1 C7 N1 122.92(16) yes
O1 C7 C8 122.37(16) yes
C2 C3 H3 120.49 no
C4 C3 H3 120.48 no
C1 C6 H6 119.67 no
C5 C6 H6 119.66 no
C7 C8 H8A 109.47 no
C7 C8 H8B 109.47 no
C7 C8 H8C 109.47 no
H8A C8 H8B 109.48 no
H8A C8 H8C 109.46 no
H8B C8 H8C 109.47 no

loop_
_geom_bond_atom_site_label_1
_geom_bond_atom_site_label_2
_geom_bond_site_symmetry_1
_geom_bond_site_symmetry_2
_geom_bond_distance
_geom_bond_publ_flag
Cl1 C2 . . 1.7277(17) yes
Cl2 C4 . . 1.7256(16) yes
Cl3 C5 . . 1.7237(17) yes
O1 C7 . . 1.210(2) yes
N1 C1 . . 1.4067(19) yes
N1 C7 . . 1.357(2) yes
N1 H1 . . 0.86 no
C1 C6 . . 1.387(2) no
C1 C2 . . 1.388(2) no
C2 C3 . . 1.388(2) no
C3 C4 . . 1.380(2) no
C4 C5 . . 1.387(2) no
C5 C6 . . 1.385(2) no
C7 C8 . . 1.501(2) no
C3 H3 . . 0.93 no
C6 H6 . . 0.93 no
C8 H8A . . 0.96 no
C8 H8B . . 0.96 no
C8 H8C . . 0.96 no

loop_
_geom_contact_atom_site_label_1
_geom_contact_atom_site_label_2
_geom_contact_distance
_geom_contact_site_symmetry_2
_geom_contact_publ_flag
Cl1 N1 2.9823(16) . no
Cl1 C1 3.6186(18) 1_655 no
Cl1 C2 3.6008(19) 1_655 no
Cl1 Cl2 3.6614(10) 2_564 no
Cl1 C8 3.617(2) 2_554 no
Cl2 C3 3.597(2) 2_565 no
Cl2 Cl3 3.6222(11) 2_564 no
Cl2 Cl3 3.1670(10) . no
Cl2 Cl1 3.6614(10) 2_465 no
Cl3 C5 3.6455(19) 1_455 no
Cl3 Cl2 3.6222(11) 2_465 no
Cl3 Cl2 3.1670(10) . no
Cl1 H1 2.7400 . no
Cl1 H8A 2.9023 2_454 no
Cl2 H3 3.1304 2_565 no
Cl3 H3 3.0227 2_465 no
O1 C6 2.865(2) . no
O1 N1 3.022(2) 2_555 no
O1 C8 3.223(3) 2_555 no
O1 H6 2.4564 . no
O1 H1 2.1872 2_555 no
O1 H8B 2.6381 2_555 no
N1 Cl1 2.9823(16) . no
N1 O1 3.022(2) 2_454 no
C1 Cl1 3.6186(18) 1_455 no
C1 C2 3.599(2) 1_455 no
C2 Cl1 3.6008(19) 1_455 no
C2 C1 3.599(2) 1_655 no
C2 C6 3.556(2) 1_655 no
C3 C5 3.586(2) 1_655 no
C3 Cl2 3.597(2) 2_464 no
C5 Cl3 3.6455(19) 1_655 no
C5 C3 3.586(2) 1_455 no
C6 O1 2.865(2) . no
C6 C2 3.556(2) 1_455 no
C8 O1 3.223(3) 2_454 no
C8 Cl1 3.617(2) 2_455 no
C7 H6 2.7868 . no
C8 H8C 2.9917 1_655 no
H1 Cl1 2.7400 . no
H1 H8B 2.3478 . no
H1 O1 2.1872 2_454 no
H3 Cl2 3.1304 2_464 no
H3 Cl3 3.0227 2_564 no
H6 O1 2.4564 . no
H6 C7 2.7868 . no
H6 H8B 2.4204 2_455 no
H8A Cl1 2.9023 2_555 no
H8B H1 2.3478 . no
H8B O1 2.6381 2_454 no
H8B H6 2.4204 2_554 no
H8C C8 2.9917 1_455 no

loop_
_geom_hbond_atom_site_label_D
_geom_hbond_atom_site_label_H
_geom_hbond_atom_site_label_A
_geom_hbond_site_symmetry_A
_geom_hbond_distance_DH
_geom_hbond_distance_HA
_geom_hbond_distance_DA
_geom_hbond_angle_DHA
_geom_hbond_publ_flag
N1 H1 O1 2_454 0.86 2.19 3.022(2) 164 yes
C6 H6 O1 . 0.93 2.46 2.865(2) 107 yes

loop_
_geom_torsion_atom_site_label_1
_geom_torsion_atom_site_label_2
_geom_torsion_atom_site_label_3
_geom_torsion_atom_site_label_4
_geom_torsion
_geom_torsion_publ_flag
C7 N1 C1 C2 140.98(18) yes
C7 N1 C1 C6 -40.3(3) yes
C1 N1 C7 O1 0.2(3) no
C1 N1 C7 C8 -179.58(18) no
C2 C1 C6 C5 -1.2(2) no
N1 C1 C2 Cl1 -1.8(2) no
C6 C1 C2 C3 -0.1(2) no
N1 C1 C2 C3 178.64(15) no
C6 C1 C2 Cl1 179.46(12) no
N1 C1 C6 C5 -179.96(15) no
C1 C2 C3 C4 0.9(2) no
Cl1 C2 C3 C4 -178.65(12) no
C2 C3 C4 Cl2 179.86(12) no
C2 C3 C4 C5 -0.4(2) no
Cl2 C4 C5 C6 178.82(13) no
Cl2 C4 C5 Cl3 -0.7(2) no
C3 C4 C5 C6 -0.9(2) no
C3 C4 C5 Cl3 179.59(13) no
C4 C5 C6 C1 1.7(2) no
Cl3 C5 C6 C1 -178.73(13) no

loop_
_cod_related_entry_id
_cod_related_entry_database
_cod_related_entry_code
1 ChemSpider 81447
